data_7014493
loop_
_publ_author_name
'Pogozhev, Dmitry'
'Baudron, St\'ephane A'
'Hosseini, Mir Wais'

_publ_section_title
;
 Dipyrrin based silver [2 + 2] metallamacrocycles.
;
_journal_issue 2
_journal_name_full 'Dalton transactions (Cambridge, England : 2003)'
_journal_page_first 437
_journal_page_last 445
_journal_paper_doi 10.1039/c0dt00907e
_journal_volume 40
_journal_year 2011
_chemical_formula_moiety 'C28 H26 Ag2 N6 O2, 2(B F4)'
_chemical_formula_sum 'C28 H26 Ag2 B2 F8 N6 O2'
_chemical_formula_weight 867.91
_chemical_name_systematic
;
?
;
_space_group_IT_number 14
_symmetry_cell_setting monoclinic
_symmetry_space_group_name_Hall '-P 2yn'
_symmetry_space_group_name_H-M 'P 1 21/n 1'
_atom_sites_solution_hydrogens geom
_atom_sites_solution_primary direct
_atom_sites_solution_secondary difmap
_audit_creation_method SHELXL-97
_cell_angle_alpha 90.00
_cell_angle_beta 103.4170(10)
_cell_angle_gamma 90.00
_cell_formula_units_Z 2
_cell_length_a 10.1379(2)
_cell_length_b 9.5859(2)
_cell_length_c 15.9091(4)
_cell_measurement_reflns_used 9879
_cell_measurement_temperature 173(2)
_cell_measurement_theta_max 27.43
_cell_measurement_theta_min 2.50
_cell_volume 1503.86(6)
_computing_cell_refinement 'Bruker SAINT'
_computing_data_collection 'Bruker APEX2'
_computing_data_reduction 'Bruker SAINT'
_computing_molecular_graphics 'Bruker SHELXTL'
_computing_publication_material 'Bruker SHELXTL'
_computing_structure_refinement 'SHELXL-97 (Sheldrick, 2008)'
_computing_structure_solution 'SHELXS-97 (Sheldrick, 2008)'
_diffrn_ambient_temperature 173(2)
_diffrn_measured_fraction_theta_full 0.992
_diffrn_measured_fraction_theta_max 0.992
_diffrn_measurement_device_type 'Bruker APEX-II CCD'
_diffrn_measurement_method '\f and \w scans'
_diffrn_radiation_monochromator graphite
_diffrn_radiation_source 'fine-focus sealed tube'
_diffrn_radiation_type MoK\a
_diffrn_radiation_wavelength 0.71073
_diffrn_reflns_av_R_equivalents 0.0237
_diffrn_reflns_av_sigmaI/netI 0.0157
_diffrn_reflns_limit_h_max 10
_diffrn_reflns_limit_h_min -13
_diffrn_reflns_limit_k_max 12
_diffrn_reflns_limit_k_min -12
_diffrn_reflns_limit_l_max 20
_diffrn_reflns_limit_l_min -20
_diffrn_reflns_number 25736
_diffrn_reflns_theta_full 27.48
_diffrn_reflns_theta_max 27.48
_diffrn_reflns_theta_min 2.50
_exptl_absorpt_coefficient_mu 1.392
_exptl_absorpt_correction_T_max 0.9464
_exptl_absorpt_correction_T_min 0.8508
_exptl_absorpt_correction_type multi-scan
_exptl_absorpt_process_details sadabs
_exptl_crystal_colour yellow
_exptl_crystal_density_diffrn 1.917
_exptl_crystal_density_meas ?
_exptl_crystal_density_method 'not measured'
_exptl_crystal_description plate
_exptl_crystal_F_000 856
_exptl_crystal_size_max 0.12
_exptl_crystal_size_mid 0.11
_exptl_crystal_size_min 0.04
_refine_diff_density_max 0.619
_refine_diff_density_min -0.871
_refine_diff_density_rms 0.070
_refine_ls_extinction_method none
_refine_ls_goodness_of_fit_ref 1.124
_refine_ls_hydrogen_treatment constr
_refine_ls_matrix_type full
_refine_ls_number_parameters 245
_refine_ls_number_reflns 3415
_refine_ls_number_restraints 0
_refine_ls_restrained_S_all 1.124
_refine_ls_R_factor_all 0.0335
_refine_ls_R_factor_gt 0.0308
_refine_ls_shift/su_max 0.003
_refine_ls_shift/su_mean 0.000
_refine_ls_structure_factor_coef Fsqd
_refine_ls_weighting_details 'calc w=1/[\s^2^(Fo^2^)+(0.0218P)^2^+2.1645P] where P=(Fo^2^+2Fc^2^)/3'
_refine_ls_weighting_scheme calc
_refine_ls_wR_factor_gt 0.0674
_refine_ls_wR_factor_ref 0.0690
_reflns_number_gt 3195
_reflns_number_total 3415
_reflns_threshold_expression >2sigma(I)
_cod_data_source_file C0DT00907E.TXT
_cod_data_source_block 8
_cod_depositor_comments
;
The following automatic conversions were performed:
'_symmetry_cell_setting' value 'Monoclinic' changed to 'monoclinic'
according to '/home/saulius/struct/CIF-dictionaries/cif_core.dic'
dictionary named 'cif_core.dic' version 2.4.1 from 2010-06-29.

Automatic conversion script
Id: cif_fix_enum 1555 2011-01-17 13:19:09Z saulius 

The following automatic conversions were performed:

'_exptl_crystal_density_meas' value 'not measured' was changed to '?'
- the value is perceived as not measured.

Automatic conversion script
Id: cif_fix_values 3008 2015-01-20 13:52:24Z robertas 
;
_cod_original_sg_symbol_Hall '-P 2yn '
_cod_original_sg_symbol_H-M 'P2(1)/n '
_cod_database_code 7014493

loop_
_symmetry_equiv_pos_as_xyz
'x, y, z'
'-x+1/2, y+1/2, -z+1/2'
'-x, -y, -z'
'x-1/2, -y-1/2, z-1/2'

loop_
_atom_site_label
_atom_site_type_symbol
_atom_site_fract_x
_atom_site_fract_y
_atom_site_fract_z
_atom_site_U_iso_or_equiv
_atom_site_adp_type
_atom_site_occupancy
_atom_site_symmetry_multiplicity
_atom_site_calc_flag
_atom_site_refinement_flags
_atom_site_disorder_assembly
_atom_site_disorder_group
C1 C 1.0131(2) 0.1949(3) 1.00935(15) 0.0273(5) Uani 1 1 d . . .
H1 H 1.0393 0.2160 1.0679 0.033 Uiso 1 1 calc R . .
C2 C 1.0938(2) 0.2244(3) 0.94850(16) 0.0285(5) Uani 1 1 d . . .
H2 H 1.1784 0.2675 0.9600 0.034 Uiso 1 1 calc R . .
C3 C 1.0226(2) 0.1772(3) 0.87084(16) 0.0261(5) Uani 1 1 d . . .
H3 H 1.0493 0.1813 0.8188 0.031 Uiso 1 1 calc R . .
C4 C 0.8972(2) 0.1194(2) 0.88410(14) 0.0230(4) Uani 1 1 d . . .
C5 C 0.7882(2) 0.0634(2) 0.82547(15) 0.0225(4) Uani 1 1 d . . .
C6 C 0.7818(2) 0.0329(2) 0.73678(15) 0.0234(5) Uani 1 1 d . . .
C7 C 0.6658(2) 0.0075(3) 0.67148(16) 0.0284(5) Uani 1 1 d . . .
H7 H 0.5774 0.0022 0.6785 0.034 Uiso 1 1 calc R . .
C8 C 0.7062(3) -0.0084(3) 0.59355(16) 0.0325(6) Uani 1 1 d . . .
H8 H 0.6499 -0.0254 0.5395 0.039 Uiso 1 1 calc R . .
C9 C 0.8454(3) 0.0061(3) 0.61227(16) 0.0305(5) Uani 1 1 d . . .
H9 H 0.8995 -0.0005 0.5725 0.037 Uiso 1 1 calc R . .
C10 C 0.6590(2) 0.0329(2) 0.85247(14) 0.0230(5) Uani 1 1 d . . .
C11 C 0.6178(3) -0.1019(3) 0.86334(17) 0.0310(5) Uani 1 1 d . . .
H11 H 0.6708 -0.1772 0.8544 0.037 Uiso 1 1 calc R . .
C12 C 0.4971(3) -0.1238(3) 0.88766(18) 0.0359(6) Uani 1 1 d . . .
H12 H 0.4713 -0.2150 0.8957 0.043 Uiso 1 1 calc R . .
C13 C 0.4542(3) 0.1099(3) 0.88699(17) 0.0335(6) Uani 1 1 d . . .
H13 H 0.3972 0.1831 0.8935 0.040 Uiso 1 1 calc R . .
C14 C 0.5745(2) 0.1410(3) 0.86413(17) 0.0315(5) Uani 1 1 d . . .
H14 H 0.5982 0.2331 0.8567 0.038 Uiso 1 1 calc R . .
N1 N 0.89756(19) 0.1345(2) 0.97253(12) 0.0238(4) Uani 1 1 d . . .
N2 N 0.8904(2) 0.0313(2) 0.69754(13) 0.0276(4) Uani 1 1 d . . .
H2A H 0.9738 0.0443 0.7236 0.033 Uiso 1 1 calc R . .
N3 N 0.4159(2) -0.0197(3) 0.90011(13) 0.0308(5) Uani 1 1 d . . .
Ag1 Ag 0.76069(2) 0.06290(3) 1.048007(13) 0.04132(9) Uani 1 1 d . . .
O1 O 0.8892(3) 0.1631(3) 1.19724(16) 0.0673(7) Uani 1 1 d . . .
B1 B 0.2663(4) 0.5147(5) 0.8495(2) 0.0523(10) Uani 1 1 d . . .
F1 F 0.32436(19) 0.5939(2) 0.79458(15) 0.0590(5) Uani 1 1 d . A .
F2 F 0.1620(6) 0.5737(5) 0.8790(4) 0.0665(16) Uani 0.587(8) 1 d P A 1
F3 F 0.3536(4) 0.4505(7) 0.9187(2) 0.0598(17) Uani 0.587(8) 1 d P A 1
F4 F 0.1979(5) 0.4035(6) 0.7994(2) 0.0724(19) Uani 0.587(8) 1 d P A 1
F2B F 0.1436(9) 0.5626(18) 0.8383(8) 0.163(8) Uani 0.413(8) 1 d P A 2
F3B F 0.3449(7) 0.5857(12) 0.9249(4) 0.093(4) Uani 0.413(8) 1 d P A 2
F4B F 0.2977(17) 0.3924(9) 0.8492(14) 0.203(11) Uani 0.413(8) 1 d P A 2

loop_
_atom_site_aniso_label
_atom_site_aniso_U_11
_atom_site_aniso_U_22
_atom_site_aniso_U_33
_atom_site_aniso_U_23
_atom_site_aniso_U_13
_atom_site_aniso_U_12
C1 0.0227(11) 0.0334(13) 0.0261(11) -0.0039(10) 0.0060(9) -0.0051(10)
C2 0.0226(11) 0.0310(13) 0.0332(12) -0.0024(10) 0.0094(9) -0.0065(9)
C3 0.0231(11) 0.0284(12) 0.0298(12) 0.0011(10) 0.0122(9) -0.0031(9)
C4 0.0212(10) 0.0244(11) 0.0245(11) 0.0007(9) 0.0076(8) -0.0012(9)
C5 0.0194(10) 0.0222(11) 0.0273(11) 0.0029(9) 0.0085(9) -0.0001(8)
C6 0.0210(11) 0.0253(12) 0.0252(11) 0.0005(9) 0.0080(9) -0.0015(9)
C7 0.0229(11) 0.0329(13) 0.0288(12) -0.0004(10) 0.0051(9) -0.0004(10)
C8 0.0357(13) 0.0344(14) 0.0252(12) -0.0004(10) 0.0023(10) 0.0009(11)
C9 0.0365(13) 0.0311(13) 0.0266(12) 0.0002(10) 0.0126(10) 0.0014(11)
C10 0.0191(10) 0.0282(12) 0.0221(10) -0.0001(9) 0.0055(8) -0.0040(9)
C11 0.0310(13) 0.0259(13) 0.0401(14) -0.0050(10) 0.0160(11) -0.0047(10)
C12 0.0367(14) 0.0353(14) 0.0395(14) -0.0065(12) 0.0165(11) -0.0149(12)
C13 0.0268(12) 0.0399(15) 0.0363(14) 0.0060(11) 0.0122(10) 0.0058(11)
C14 0.0284(12) 0.0289(13) 0.0404(14) 0.0072(11) 0.0146(10) 0.0016(10)
N1 0.0219(9) 0.0268(10) 0.0241(9) -0.0017(8) 0.0084(7) -0.0027(8)
N2 0.0214(9) 0.0347(12) 0.0281(10) -0.0025(8) 0.0090(8) -0.0005(8)
N3 0.0200(9) 0.0482(14) 0.0251(10) -0.0007(9) 0.0068(8) -0.0075(9)
Ag1 0.03109(12) 0.06721(17) 0.02948(12) -0.00845(10) 0.01484(8) -0.02208(10)
O1 0.0593(15) 0.0799(19) 0.0555(15) -0.0160(13) -0.0015(12) 0.0146(14)
B1 0.0372(18) 0.079(3) 0.0420(19) 0.0076(19) 0.0122(15) -0.0007(18)
F1 0.0431(10) 0.0597(13) 0.0803(14) 0.0048(10) 0.0267(10) -0.0104(9)
F2 0.056(3) 0.082(3) 0.076(4) 0.031(3) 0.045(3) 0.024(2)
F3 0.0401(18) 0.100(5) 0.0372(18) 0.0091(19) 0.0045(14) 0.005(2)
F4 0.076(3) 0.099(4) 0.045(2) -0.007(2) 0.020(2) -0.055(3)
F2B 0.029(3) 0.36(2) 0.106(8) 0.121(10) 0.028(5) 0.008(6)
F3B 0.078(4) 0.157(10) 0.044(3) 0.018(4) 0.013(3) -0.038(5)
F4B 0.224(17) 0.049(5) 0.42(3) 0.089(10) 0.25(2) 0.058(8)

loop_
_atom_type_symbol
_atom_type_description
_atom_type_scat_dispersion_real
_atom_type_scat_dispersion_imag
_atom_type_scat_source
C C 0.0033 0.0016 'International Tables Vol C Tables 4.2.6.8 and 6.1.1.4'
H H 0.0000 0.0000 'International Tables Vol C Tables 4.2.6.8 and 6.1.1.4'
B B 0.0013 0.0007 'International Tables Vol C Tables 4.2.6.8 and 6.1.1.4'
N N 0.0061 0.0033 'International Tables Vol C Tables 4.2.6.8 and 6.1.1.4'
F F 0.0171 0.0103 'International Tables Vol C Tables 4.2.6.8 and 6.1.1.4'
Ag Ag -0.8971 1.1015 'International Tables Vol C Tables 4.2.6.8 and 6.1.1.4'
O O 0.0106 0.0060 'International Tables Vol C Tables 4.2.6.8 and 6.1.1.4'

loop_
_geom_angle_atom_site_label_1
_geom_angle_atom_site_label_2
_geom_angle_atom_site_label_3
_geom_angle
_geom_angle_site_symmetry_1
_geom_angle_site_symmetry_3
_geom_angle_publ_flag
N1 C1 C2 112.0(2) . . ?
N1 C1 H1 124.0 . . ?
C2 C1 H1 124.0 . . ?
C3 C2 C1 106.4(2) . . ?
C3 C2 H2 126.8 . . ?
C1 C2 H2 126.8 . . ?
C2 C3 C4 107.2(2) . . ?
C2 C3 H3 126.4 . . ?
C4 C3 H3 126.4 . . ?
C5 C4 N1 122.0(2) . . ?
C5 C4 C3 130.1(2) . . ?
N1 C4 C3 107.85(19) . . ?
C4 C5 C6 126.4(2) . . ?
C4 C5 C10 119.9(2) . . ?
C6 C5 C10 113.6(2) . . ?
N2 C6 C7 106.4(2) . . ?
N2 C6 C5 126.1(2) . . ?
C7 C6 C5 127.4(2) . . ?
C6 C7 C8 107.9(2) . . ?
C6 C7 H7 126.0 . . ?
C8 C7 H7 126.0 . . ?
C9 C8 C7 107.0(2) . . ?
C9 C8 H8 126.5 . . ?
C7 C8 H8 126.5 . . ?
N2 C9 C8 109.0(2) . . ?
N2 C9 H9 125.5 . . ?
C8 C9 H9 125.5 . . ?
C11 C10 C14 118.0(2) . . ?
C11 C10 C5 121.9(2) . . ?
C14 C10 C5 120.1(2) . . ?
C10 C11 C12 119.4(2) . . ?
C10 C11 H11 120.3 . . ?
C12 C11 H11 120.3 . . ?
N3 C12 C11 122.9(3) . . ?
N3 C12 H12 118.5 . . ?
C11 C12 H12 118.5 . . ?
N3 C13 C14 123.2(3) . . ?
N3 C13 H13 118.4 . . ?
C14 C13 H13 118.4 . . ?
C13 C14 C10 119.0(2) . . ?
C13 C14 H14 120.5 . . ?
C10 C14 H14 120.5 . . ?
C1 N1 C4 106.51(19) . . ?
C1 N1 Ag1 121.05(16) . . ?
C4 N1 Ag1 132.15(15) . . ?
C9 N2 C6 109.7(2) . . ?
C9 N2 H2A 125.1 . . ?
C6 N2 H2A 125.1 . . ?
C13 N3 C12 117.4(2) . . ?
C13 N3 Ag1 122.08(18) . 3_657 ?
C12 N3 Ag1 120.20(18) . 3_657 ?
N1 Ag1 N3 165.30(8) . 3_657 ?
F4B B1 F2B 125.7(11) . . ?
F4B B1 F2 128.4(6) . . ?
F2B B1 F2 27.5(6) . . ?
F4B B1 F3 57.0(10) . . ?
F2B B1 F3 132.8(6) . . ?
F2 B1 F3 108.1(4) . . ?
F4B B1 F1 112.1(6) . . ?
F2B B1 F1 104.7(6) . . ?
F2 B1 F1 117.6(4) . . ?
F3 B1 F1 117.2(3) . . ?
F4B B1 F4 50.5(10) . . ?
F2B B1 F4 82.0(8) . . ?
F2 B1 F4 100.8(4) . . ?
F3 B1 F4 104.6(4) . . ?
F1 B1 F4 106.4(3) . . ?
F4B B1 F3B 111.3(11) . . ?
F2B B1 F3B 105.8(9) . . ?
F2 B1 F3B 80.9(5) . . ?
F3 B1 F3B 54.8(4) . . ?
F1 B1 F3B 91.8(4) . . ?
F4 B1 F3B 157.9(5) . . ?

loop_
_geom_bond_atom_site_label_1
_geom_bond_atom_site_label_2
_geom_bond_distance
_geom_bond_site_symmetry_2
_geom_bond_publ_flag
C1 N1 1.316(3) . ?
C1 C2 1.433(3) . ?
C1 H1 0.9300 . ?
C2 C3 1.356(3) . ?
C2 H2 0.9300 . ?
C3 C4 1.446(3) . ?
C3 H3 0.9300 . ?
C4 C5 1.379(3) . ?
C4 N1 1.414(3) . ?
C5 C6 1.428(3) . ?
C5 C10 1.499(3) . ?
C6 N2 1.385(3) . ?
C6 C7 1.398(3) . ?
C7 C8 1.401(4) . ?
C7 H7 0.9300 . ?
C8 C9 1.380(4) . ?
C8 H8 0.9300 . ?
C9 N2 1.349(3) . ?
C9 H9 0.9300 . ?
C10 C11 1.381(3) . ?
C10 C14 1.384(3) . ?
C11 C12 1.382(4) . ?
C11 H11 0.9300 . ?
C12 N3 1.338(4) . ?
C12 H12 0.9300 . ?
C13 N3 1.333(4) . ?
C13 C14 1.384(3) . ?
C13 H13 0.9300 . ?
C14 H14 0.9300 . ?
N1 Ag1 2.1475(19) . ?
N2 H2A 0.8600 . ?
N3 Ag1 2.178(2) 3_657 ?
Ag1 N3 2.178(2) 3_657 ?
B1 F4B 1.215(9) . ?
B1 F2B 1.299(11) . ?
B1 F2 1.374(6) . ?
B1 F3 1.387(6) . ?
B1 F1 1.388(4) . ?
B1 F4 1.413(6) . ?
B1 F3B 1.447(8) . ?
